data_7124848
loop_
_publ_author_name
'Li, Honghe'
'Li, Xiaoxiao'
'Zhao, Zhigang'
'Ma, Ting'
'Sun, Chenyang'
'Yang, Bowen'

_publ_section_title
;
 Intermolecular iodofunctionalization of allenamides with indoles,
 pyrroles, and furans: synthesis of iodine-substituted Z-enamides.
;
_journal_issue 66
_journal_name_full 'Chemical communications (Cambridge, England)'
_journal_page_first 10167
_journal_page_last 10170
_journal_paper_doi 10.1039/c6cc05046h
_journal_volume 52
_journal_year 2016
_chemical_formula_moiety 'C19 H18 I N3 O2 S'
_chemical_formula_sum 'C19 H18 I N3 O2 S'
_chemical_formula_weight 479.32
_space_group_crystal_system triclinic
_space_group_IT_number 2
_space_group_name_Hall '-P 1'
_space_group_name_H-M_alt 'P -1'
_atom_sites_solution_hydrogens geom
_atom_sites_solution_primary direct
_audit_creation_date 2016-03-30
_audit_creation_method
;
Olex2 1.2
(compiled 2016.02.19 svn.r3266 for OlexSys, GUI svn.r5155)
;
_audit_update_record
;
2016-05-15 deposited with the CCDC.
2016-07-20 downloaded from the CCDC.
;
_cell_angle_alpha 100.660(4)
_cell_angle_beta 103.744(4)
_cell_angle_gamma 90.605(4)
_cell_formula_units_Z 2
_cell_length_a 8.4210(4)
_cell_length_b 10.0000(5)
_cell_length_c 11.8424(5)
_cell_measurement_reflns_used 5266
_cell_measurement_temperature 293.67(10)
_cell_measurement_theta_max 72.5540
_cell_measurement_theta_min 5.3800
_cell_volume 950.42(8)
_computing_cell_refinement
;
CrysAlisPro, Agilent Technologies,
Version 1.171.37.35 (release 13-08-2014 CrysAlis171 .NET)
(compiled Aug 13 2014,18:06:01)
;
_computing_data_collection
;
CrysAlisPro, Agilent Technologies,
Version 1.171.37.35 (release 13-08-2014 CrysAlis171 .NET)
(compiled Aug 13 2014,18:06:01)
;
_computing_data_reduction
;
CrysAlisPro, Agilent Technologies,
Version 1.171.37.35 (release 13-08-2014 CrysAlis171 .NET)
(compiled Aug 13 2014,18:06:01)
;
_computing_molecular_graphics 'Olex2 (Dolomanov et al., 2009)'
_computing_publication_material 'Olex2 (Dolomanov et al., 2009)'
_computing_structure_refinement 'ShelXL (Sheldrick, 2015)'
_computing_structure_solution 'ShelXT (Sheldrick, 2015)'
_diffrn_ambient_environment air
_diffrn_ambient_temperature 293.67(10)
_diffrn_detector 'CCD plate'
_diffrn_detector_area_resol_mean 15.9595
_diffrn_detector_type EosS2
_diffrn_measured_fraction_theta_full 1.000
_diffrn_measured_fraction_theta_max 1.000
_diffrn_measurement_details
;
#__ type_ start__ end____ width___ exp.time_
  1 omega   23.00   90.00   1.0000    1.0000
omega____ theta____ kappa____ phi______ frames
    -       36.2921 -125.0000 -150.0000 67

#__ type_ start__ end____ width___ exp.time_
  2 omega  -31.00   53.00   1.0000    1.0000
omega____ theta____ kappa____ phi______ frames
    -       36.2921  -57.0000 -180.0000 84

#__ type_ start__ end____ width___ exp.time_
  3 omega    1.00   75.00   1.0000    1.0000
omega____ theta____ kappa____ phi______ frames
    -       36.2921  -99.0000  150.0000 74

#__ type_ start__ end____ width___ exp.time_
  4 omega   20.00  104.00   1.0000    1.0000
omega____ theta____ kappa____ phi______ frames
    -       36.2921   57.0000  -30.0000 84

#__ type_ start__ end____ width___ exp.time_
  5 omega   17.00  105.00   1.0000    1.0000
omega____ theta____ kappa____ phi______ frames
    -       36.2921   38.0000   60.0000 88

#__ type_ start__ end____ width___ exp.time_
  6 omega   17.00  105.00   1.0000    1.0000
omega____ theta____ kappa____ phi______ frames
    -       36.2921   38.0000  150.0000 88

#__ type_ start__ end____ width___ exp.time_
  7 omega   23.00   90.00   1.0000    1.0000
omega____ theta____ kappa____ phi______ frames
    -       36.2921 -125.0000  120.0000 67

#__ type_ start__ end____ width___ exp.time_
  8 omega  -31.00   63.00   1.0000    1.0000
omega____ theta____ kappa____ phi______ frames
    -       36.2921  -77.0000  -90.0000 94

#__ type_ start__ end____ width___ exp.time_
  9 omega   39.00  109.00   1.0000    2.0200
omega____ theta____ kappa____ phi______ frames
    -      108.0000  -94.0000    0.0000 70

#__ type_ start__ end____ width___ exp.time_
 10 omega   40.00  135.00   1.0000    2.0200
omega____ theta____ kappa____ phi______ frames
    -      108.0000  -77.0000  120.0000 95

#__ type_ start__ end____ width___ exp.time_
 11 omega   40.00   98.00   1.0000    2.0200
omega____ theta____ kappa____ phi______ frames
    -      108.0000  -45.0000   30.0000 58

#__ type_ start__ end____ width___ exp.time_
 12 omega   39.00  109.00   1.0000    2.0200
omega____ theta____ kappa____ phi______ frames
    -      108.0000  -94.0000   90.0000 70

#__ type_ start__ end____ width___ exp.time_
 13 omega   37.00  146.00   1.0000    2.0200
omega____ theta____ kappa____ phi______ frames
    -      108.0000  -15.0000   90.0000 109

#__ type_ start__ end____ width___ exp.time_
 14 omega   38.00   91.00   1.0000    2.0200
omega____ theta____ kappa____ phi______ frames
    -      108.0000  -30.0000  -90.0000 53

#__ type_ start__ end____ width___ exp.time_
 15 omega   40.00   98.00   1.0000    2.0200
omega____ theta____ kappa____ phi______ frames
    -      108.0000  -45.0000   90.0000 58

#__ type_ start__ end____ width___ exp.time_
 16 omega   38.00  116.00   1.0000    2.0200
omega____ theta____ kappa____ phi______ frames
    -      108.0000 -111.0000  -90.0000 78

#__ type_ start__ end____ width___ exp.time_
 17 omega   38.00   91.00   1.0000    2.0200
omega____ theta____ kappa____ phi______ frames
    -      108.0000  -30.0000 -150.0000 53

#__ type_ start__ end____ width___ exp.time_
 18 omega   38.00   91.00   1.0000    2.0200
omega____ theta____ kappa____ phi______ frames
    -      108.0000  -30.0000  120.0000 53

#__ type_ start__ end____ width___ exp.time_
 19 omega   39.00  109.00   1.0000    2.0200
omega____ theta____ kappa____ phi______ frames
    -      108.0000  -94.0000  -60.0000 70

#__ type_ start__ end____ width___ exp.time_
 20 omega   91.00  176.00   1.0000    2.0200
omega____ theta____ kappa____ phi______ frames
    -      108.0000   45.0000   30.0000 85

#__ type_ start__ end____ width___ exp.time_
 21 omega   38.00   91.00   1.0000    2.0200
omega____ theta____ kappa____ phi______ frames
    -      108.0000  -30.0000    0.0000 53

#__ type_ start__ end____ width___ exp.time_
 22 omega   40.00   98.00   1.0000    2.0200
omega____ theta____ kappa____ phi______ frames
    -      108.0000  -45.0000  -30.0000 58

#__ type_ start__ end____ width___ exp.time_
 23 omega   87.00  178.00   1.0000    2.0200
omega____ theta____ kappa____ phi______ frames
    -      108.0000   30.0000  120.0000 91

#__ type_ start__ end____ width___ exp.time_
 24 omega  -31.00   53.00   1.0000    1.0000
omega____ theta____ kappa____ phi______ frames
    -       36.2921  -57.0000    0.0000 84

#__ type_ start__ end____ width___ exp.time_
 25 omega    1.00   28.00   1.0000    1.0000
omega____ theta____ kappa____ phi______ frames
    -       36.2921   92.0000  139.9402 27

#__ type_ start__ end____ width___ exp.time_
 26 omega   10.00  104.00   1.0000    1.0000
omega____ theta____ kappa____ phi______ frames
    -       36.2921   77.0000 -150.0000 94

#__ type_ start__ end____ width___ exp.time_
 27 omega    7.00  108.00   1.0000    1.0000
omega____ theta____ kappa____ phi______ frames
    -       36.2921   19.0000  -30.0000 101

#__ type_ start__ end____ width___ exp.time_
 28 omega   10.00  104.00   1.0000    1.0000
omega____ theta____ kappa____ phi______ frames
    -       36.2921   77.0000   60.0000 94

#__ type_ start__ end____ width___ exp.time_
 29 omega    1.00   28.00   1.0000    1.0000
omega____ theta____ kappa____ phi______ frames
    -       36.2921   92.0000  -75.9751 27

#__ type_ start__ end____ width___ exp.time_
 30 omega   70.00  178.00   1.0000    2.0200
omega____ theta____ kappa____ phi______ frames
    -      108.0000   15.0000  -90.0000 108

#__ type_ start__ end____ width___ exp.time_
 31 omega   87.00  130.00   1.0000    2.0200
omega____ theta____ kappa____ phi______ frames
    -      108.0000   30.0000  -30.0000 43

#__ type_ start__ end____ width___ exp.time_
 32 omega   87.00  178.00   1.0000    2.0200
omega____ theta____ kappa____ phi______ frames
    -      108.0000   30.0000 -180.0000 91
;
_diffrn_measurement_device 'four-circle diffractometer'
_diffrn_measurement_device_type 'New Gemini, Dual, Cu at zero, EosS2'
_diffrn_measurement_method '\w scans'
_diffrn_orient_matrix_UB_11 -0.0419303000
_diffrn_orient_matrix_UB_12 0.1414645000
_diffrn_orient_matrix_UB_13 -0.0287402000
_diffrn_orient_matrix_UB_21 -0.0825304000
_diffrn_orient_matrix_UB_22 -0.0669252000
_diffrn_orient_matrix_UB_23 -0.1290406000
_diffrn_orient_matrix_UB_31 -0.1643682000
_diffrn_orient_matrix_UB_32 -0.0127750000
_diffrn_orient_matrix_UB_33 0.0339405000
_diffrn_radiation_monochromator graphite
_diffrn_radiation_probe x-ray
_diffrn_radiation_type CuK\a
_diffrn_radiation_wavelength 1.54184
_diffrn_reflns_av_R_equivalents 0.0717
_diffrn_reflns_av_unetI/netI 0.0611
_diffrn_reflns_Laue_measured_fraction_full 1.000
_diffrn_reflns_Laue_measured_fraction_max 1.000
_diffrn_reflns_limit_h_max 7
_diffrn_reflns_limit_h_min -10
_diffrn_reflns_limit_k_max 11
_diffrn_reflns_limit_k_min -11
_diffrn_reflns_limit_l_max 14
_diffrn_reflns_limit_l_min -14
_diffrn_reflns_number 10071
_diffrn_reflns_point_group_measured_fraction_full 1.000
_diffrn_reflns_point_group_measured_fraction_max 1.000
_diffrn_reflns_theta_full 67.072
_diffrn_reflns_theta_max 67.072
_diffrn_reflns_theta_min 4.507
_diffrn_source 'Enhance (Cu) X-ray Source'
_exptl_absorpt_coefficient_mu 14.418
_exptl_absorpt_correction_T_max 1.00000
_exptl_absorpt_correction_T_min 0.12165
_exptl_absorpt_correction_type multi-scan
_exptl_absorpt_process_details
;
CrysAlisPro, Agilent Technologies,
Version 1.171.37.35 (release 13-08-2014 CrysAlis171 .NET)
(compiled Aug 13 2014,18:06:01)
Empirical absorption correction using spherical harmonics,
 implemented in SCALE3 ABSPACK scaling algorithm.
;
_exptl_crystal_colour 'clear light colourless'
_exptl_crystal_colour_lustre clear
_exptl_crystal_colour_modifier light
_exptl_crystal_colour_primary colourless
_exptl_crystal_density_diffrn 1.675
_exptl_crystal_description plate
_exptl_crystal_F_000 476
_exptl_crystal_size_max 0.5
_exptl_crystal_size_mid 0.2
_exptl_crystal_size_min 0.06
_refine_diff_density_max 2.198
_refine_diff_density_min -1.098
_refine_diff_density_rms 0.198
_refine_ls_extinction_method none
_refine_ls_goodness_of_fit_ref 1.062
_refine_ls_hydrogen_treatment constr
_refine_ls_matrix_type full
_refine_ls_number_parameters 236
_refine_ls_number_reflns 3388
_refine_ls_number_restraints 8
_refine_ls_restrained_S_all 1.066
_refine_ls_R_factor_all 0.0567
_refine_ls_R_factor_gt 0.0547
_refine_ls_shift/su_max 0.001
_refine_ls_shift/su_mean 0.000
_refine_ls_structure_factor_coef Fsqd
_refine_ls_weighting_details 'w=1/[\s^2^(Fo^2^)+(0.1003P)^2^+0.0199P] where P=(Fo^2^+2Fc^2^)/3'
_refine_ls_weighting_scheme calc
_refine_ls_wR_factor_gt 0.1383
_refine_ls_wR_factor_ref 0.1420
_reflns_Friedel_coverage 0.000
_reflns_number_gt 3212
_reflns_number_total 3388
_reflns_threshold_expression 'I > 2\s(I)'
_cod_data_source_file c6cc05046h2.cif
_cod_data_source_block yxq-lq-lxx-120k
_cod_original_cell_volume 950.43(8)
_cod_database_code 7124848
_shelx_space_group_comment
;
The symmetry employed for this shelxl refinement is uniquely defined
by the following loop, which should always be used as a source of
symmetry information in preference to the above space-group names.
They are only intended as comments.
;
_reflns_odcompleteness_completeness 99.97
_reflns_odcompleteness_iscentric 1
_reflns_odcompleteness_theta 66.97
_olex2_refinement_description
;
1. Fixed Uiso
 At 1.2 times of:
  All C(H) groups, All C(H,H) groups
 At 1.5 times of:
  All C(H,H,H) groups
2. Uiso/Uaniso restraints and constraints
Uanis(N00K) \\sim Ueq: with sigma of 0.01 and sigma for terminal atoms of 0.02
3.a Ternary CH refined with riding coordinates:
 C00I(H00I)
3.b Aromatic/amide H refined with riding coordinates:
 C008(H008), C009(H009), C00A(H00A), C00B(H00B), C00F(H00F), C00H(H00H),
 C00L(H00L), C00M(H00M), C00N(H00N), C00O(H00O), C00P(H00P), C00Q(H00Q)
3.c X=CH2 refined with riding coordinates:
 C00J(H00G,H00J)
3.d Idealised Me refined as rotating group:
 C00G(H00C,H00D,H00E)
;
_shelx_shelxl_version_number 2014/7
_olex2_date_sample_data_collection 2016-03-29
_olex2_submission_special_instructions 'No special instructions were received'

loop_
_space_group_symop_operation_xyz
'x, y, z'
'-x, -y, -z'

loop_
_atom_site_label
_atom_site_type_symbol
_atom_site_fract_x
_atom_site_fract_y
_atom_site_fract_z
_atom_site_U_iso_or_equiv
_atom_site_adp_type
_atom_site_occupancy
_atom_site_site_symmetry_order
_atom_site_calc_flag
_atom_site_refinement_flags_posn
_atom_site_refinement_flags_adp
I001 I 0.88285(4) 0.46162(3) 0.82137(3) 0.02216(18) Uani 1 1 d . .
S002 S 0.40938(14) 0.05849(11) 0.73240(10) 0.0135(3) Uani 1 1 d . .
O003 O 0.5667(5) 0.0413(4) 0.8056(3) 0.0202(8) Uani 1 1 d . .
O004 O 0.3360(5) -0.0432(3) 0.6307(3) 0.0181(7) Uani 1 1 d . .
N005 N 0.4295(5) 0.1992(4) 0.6820(3) 0.0141(8) Uani 1 1 d . .
N006 N 0.4765(6) 0.4390(4) 0.7692(4) 0.0209(9) Uani 1 1 d . .
C007 C 0.3070(6) 0.2274(5) 0.5826(4) 0.0145(9) Uani 1 1 d . .
C008 C 0.3286(6) 0.1477(5) 0.9428(4) 0.0159(10) Uani 1 1 d . .
H008 H 0.4426 0.1647 0.9772 0.019 Uiso 1 1 calc R .
C009 C -0.0051(7) 0.0929(5) 0.8428(4) 0.0185(10) Uani 1 1 d . .
H009 H -0.1189 0.0728 0.8089 0.022 Uiso 1 1 calc R .
C00A C 0.1711(7) 0.2975(5) 0.6007(4) 0.0193(10) Uani 1 1 d . .
H00A H 0.1562 0.3249 0.6786 0.023 Uiso 1 1 calc R .
C00B C 0.1043(6) 0.0612(5) 0.7730(4) 0.0156(10) Uani 1 1 d . .
H00B H 0.0661 0.0204 0.6916 0.019 Uiso 1 1 calc R .
C00C C 0.0480(7) 0.1539(5) 0.9624(4) 0.0177(10) Uani 1 1 d . .
C00D C 0.7047(6) 0.3112(5) 0.7163(4) 0.0147(10) Uani 1 1 d . .
C00E C 0.2704(6) 0.0894(5) 0.8227(4) 0.0141(10) Uani 1 1 d . .
C00F C 0.2153(7) 0.1801(5) 1.0105(4) 0.0210(11) Uani 1 1 d . .
H00F H 0.2531 0.2213 1.0917 0.025 Uiso 1 1 calc R .
C00G C -0.0754(7) 0.1911(6) 1.0336(5) 0.0210(11) Uani 1 1 d . .
H00C H -0.1139 0.2813 1.0237 0.032 Uiso 1 1 calc GR .
H00D H -0.0249 0.1928 1.1175 0.032 Uiso 1 1 calc GR .
H00E H -0.1683 0.1235 1.0063 0.032 Uiso 1 1 calc GR .
C00H C 0.3287(7) 0.1847(6) 0.4690(5) 0.0198(11) Uani 1 1 d . .
H00H H 0.4215 0.1363 0.4566 0.024 Uiso 1 1 calc R .
C00I C 0.5488(7) 0.3081(5) 0.7589(4) 0.0173(10) Uani 1 1 d . .
H00I H 0.5787 0.2856 0.8399 0.021 Uiso 1 1 calc R .
C00J C 0.7397(7) 0.2219(6) 0.6313(5) 0.0221(11) Uani 1 1 d . .
H00G H 0.6642 0.1475 0.5906 0.027 Uiso 1 1 calc R .
H00J H 0.8407 0.2316 0.6102 0.027 Uiso 1 1 calc R .
N00K N 0.3384(9) 0.6100(6) 0.8381(7) 0.0533(18) Uani 1 1 d . U
C00L C 0.4719(7) 0.5346(5) 0.6967(6) 0.0314(14) Uani 1 1 d . .
H00L H 0.5187 0.5285 0.6305 0.038 Uiso 1 1 calc R .
C00M C 0.2109(8) 0.2148(7) 0.3738(5) 0.0273(13) Uani 1 1 d . .
H00M H 0.2234 0.1856 0.2955 0.033 Uiso 1 1 calc R .
C00N C 0.0770(7) 0.2859(6) 0.3911(5) 0.0266(13) Uani 1 1 d . .
H00N H -0.0015 0.3065 0.3254 0.032 Uiso 1 1 calc R .
C00O C 0.0575(7) 0.3271(6) 0.5045(5) 0.0253(12) Uani 1 1 d . .
H00O H -0.0348 0.3763 0.5167 0.030 Uiso 1 1 calc R .
C00P C 0.3951(9) 0.4919(7) 0.8510(7) 0.0404(17) Uani 1 1 d . .
H00P H 0.3806 0.4471 0.9122 0.048 Uiso 1 1 calc R .
C00Q C 0.3878(9) 0.6373(7) 0.7396(9) 0.051(2) Uani 1 1 d . .
H00Q H 0.3652 0.7173 0.7074 0.061 Uiso 1 1 calc R .

loop_
_atom_site_aniso_label
_atom_site_aniso_U_11
_atom_site_aniso_U_22
_atom_site_aniso_U_33
_atom_site_aniso_U_23
_atom_site_aniso_U_13
_atom_site_aniso_U_12
I001 0.0225(3) 0.0155(2) 0.0243(2) 0.00311(15) -0.00147(15) -0.00624(15)
S002 0.0176(6) 0.0111(6) 0.0124(5) 0.0032(4) 0.0042(4) -0.0002(4)
O003 0.0193(19) 0.0216(19) 0.0214(17) 0.0083(15) 0.0051(14) 0.0049(15)
O004 0.027(2) 0.0110(16) 0.0170(16) 0.0008(13) 0.0076(14) -0.0021(14)
N005 0.019(2) 0.012(2) 0.0104(18) 0.0034(15) 0.0016(16) -0.0021(16)
N006 0.023(2) 0.013(2) 0.026(2) -0.0002(18) 0.0054(18) -0.0023(18)
C007 0.016(2) 0.015(2) 0.012(2) 0.0037(18) 0.0011(18) -0.0048(19)
C008 0.019(3) 0.016(2) 0.012(2) 0.0013(18) 0.0024(19) -0.0031(19)
C009 0.021(3) 0.019(2) 0.016(2) 0.007(2) 0.003(2) 0.001(2)
C00A 0.026(3) 0.020(2) 0.014(2) 0.0043(19) 0.008(2) -0.002(2)
C00B 0.021(3) 0.015(2) 0.011(2) 0.0019(18) 0.0034(18) -0.0009(19)
C00C 0.028(3) 0.012(2) 0.016(2) 0.0061(19) 0.009(2) 0.001(2)
C00D 0.013(2) 0.013(2) 0.015(2) 0.0017(18) -0.0019(18) -0.0062(18)
C00E 0.020(3) 0.012(2) 0.012(2) 0.0051(18) 0.0048(18) 0.0010(19)
C00F 0.033(3) 0.019(3) 0.010(2) 0.0012(19) 0.005(2) -0.004(2)
C00G 0.028(3) 0.017(3) 0.021(3) 0.006(2) 0.008(2) 0.000(2)
C00H 0.022(3) 0.024(3) 0.016(2) 0.005(2) 0.007(2) 0.001(2)
C00I 0.026(3) 0.015(2) 0.011(2) 0.0014(18) 0.0069(19) -0.004(2)
C00J 0.019(3) 0.025(3) 0.020(2) 0.003(2) 0.002(2) -0.004(2)
N00K 0.049(4) 0.028(3) 0.079(5) -0.013(3) 0.026(3) 0.007(3)
C00L 0.028(3) 0.019(3) 0.046(4) 0.010(3) 0.003(3) -0.004(2)
C00M 0.033(3) 0.034(3) 0.013(2) 0.006(2) 0.001(2) -0.004(3)
C00N 0.028(3) 0.030(3) 0.020(3) 0.017(2) -0.007(2) -0.006(2)
C00O 0.025(3) 0.021(3) 0.034(3) 0.015(2) 0.007(2) 0.005(2)
C00P 0.044(4) 0.031(3) 0.044(4) -0.016(3) 0.026(3) -0.009(3)
C00Q 0.032(4) 0.018(3) 0.094(7) 0.006(3) 0.003(4) 0.003(3)

loop_
_atom_type_symbol
_atom_type_description
_atom_type_scat_dispersion_real
_atom_type_scat_dispersion_imag
_atom_type_scat_source
C C 0.0181 0.0091 'International Tables Vol C Tables 4.2.6.8 and 6.1.1.4'
H H 0.0000 0.0000 'International Tables Vol C Tables 4.2.6.8 and 6.1.1.4'
I I -0.3257 6.8362 'International Tables Vol C Tables 4.2.6.8 and 6.1.1.4'
N N 0.0311 0.0180 'International Tables Vol C Tables 4.2.6.8 and 6.1.1.4'
O O 0.0492 0.0322 'International Tables Vol C Tables 4.2.6.8 and 6.1.1.4'
S S 0.3331 0.5567 'International Tables Vol C Tables 4.2.6.8 and 6.1.1.4'

loop_
_geom_angle_atom_site_label_1
_geom_angle_atom_site_label_2
_geom_angle_atom_site_label_3
_geom_angle
O003 S002 N005 105.9(2)
O003 S002 C00E 108.4(2)
O004 S002 O003 120.6(2)
O004 S002 N005 105.8(2)
O004 S002 C00E 108.5(2)
N005 S002 C00E 106.8(2)
C007 N005 S002 119.7(3)
C007 N005 C00I 120.9(4)
C00I N005 S002 117.6(3)
C00L N006 C00I 128.0(5)
C00P N006 C00I 126.2(5)
C00P N006 C00L 105.7(6)
C00A C007 N005 120.3(4)
C00A C007 C00H 120.8(5)
C00H C007 N005 118.8(5)
C00E C008 H008 120.8
C00F C008 H008 120.8
C00F C008 C00E 118.3(5)
C00B C009 H009 119.3
C00B C009 C00C 121.3(5)
C00C C009 H009 119.3
C007 C00A H00A 120.3
C00O C00A C007 119.5(5)
C00O C00A H00A 120.3
C009 C00B H00B 120.3
C009 C00B C00E 119.4(4)
C00E C00B H00B 120.3
C009 C00C C00G 119.5(5)
C00F C00C C009 118.2(5)
C00F C00C C00G 122.3(5)
C00I C00D I001 113.9(3)
C00J C00D I001 120.2(4)
C00J C00D C00I 125.5(5)
C008 C00E S002 119.4(4)
C00B C00E S002 119.6(4)
C00B C00E C008 121.0(5)
C008 C00F H00F 119.1
C00C C00F C008 121.8(5)
C00C C00F H00F 119.1
C00C C00G H00C 109.5
C00C C00G H00D 109.5
C00C C00G H00E 109.5
H00C C00G H00D 109.5
H00C C00G H00E 109.5
H00D C00G H00E 109.5
C007 C00H H00H 120.8
C007 C00H C00M 118.3(5)
C00M C00H H00H 120.8
N005 C00I C00D 111.2(4)
N005 C00I H00I 107.3
N006 C00I N005 111.2(4)
N006 C00I C00D 112.2(4)
N006 C00I H00I 107.3
C00D C00I H00I 107.3
C00D C00J H00G 120.0
C00D C00J H00J 120.0
H00G C00J H00J 120.0
C00P N00K C00Q 104.1(6)
N006 C00L H00L 127.0
C00Q C00L N006 106.0(7)
C00Q C00L H00L 127.0
C00H C00M H00M 119.4
C00N C00M C00H 121.2(5)
C00N C00M H00M 119.4
C00M C00N H00N 120.2
C00M C00N C00O 119.5(5)
C00O C00N H00N 120.2
C00A C00O H00O 119.7
C00N C00O C00A 120.6(5)
C00N C00O H00O 119.7
N006 C00P H00P 123.2
N00K C00P N006 113.7(7)
N00K C00P H00P 123.2
N00K C00Q H00Q 124.7
C00L C00Q N00K 110.5(6)
C00L C00Q H00Q 124.7

loop_
_geom_bond_atom_site_label_1
_geom_bond_atom_site_label_2
_geom_bond_distance
I001 C00D 2.106(5)
S002 O003 1.432(4)
S002 O004 1.431(4)
S002 N005 1.648(4)
S002 C00E 1.757(5)
N005 C007 1.443(6)
N005 C00I 1.483(7)
N006 C00I 1.447(7)
N006 C00L 1.393(8)
N006 C00P 1.350(8)
C007 C00A 1.387(8)
C007 C00H 1.390(7)
C008 H008 0.9500
C008 C00E 1.400(7)
C008 C00F 1.390(8)
C009 H009 0.9500
C009 C00B 1.380(8)
C009 C00C 1.397(7)
C00A H00A 0.9500
C00A C00O 1.384(7)
C00B H00B 0.9500
C00B C00E 1.386(7)
C00C C00F 1.390(8)
C00C C00G 1.496(8)
C00D C00I 1.515(7)
C00D C00J 1.309(8)
C00F H00F 0.9500
C00G H00C 0.9800
C00G H00D 0.9800
C00G H00E 0.9800
C00H H00H 0.9500
C00H C00M 1.396(8)
C00I H00I 1.0000
C00J H00G 0.9500
C00J H00J 0.9500
N00K C00P 1.299(10)
N00K C00Q 1.399(12)
C00L H00L 0.9500
C00L C00Q 1.344(10)
C00M H00M 0.9500
C00M C00N 1.376(9)
C00N H00N 0.9500
C00N C00O 1.379(9)
C00O H00O 0.9500
C00P H00P 0.9500
C00Q H00Q 0.9500

loop_
_geom_torsion_atom_site_label_1
_geom_torsion_atom_site_label_2
_geom_torsion_atom_site_label_3
_geom_torsion_atom_site_label_4
_geom_torsion
I001 C00D C00I N005 -179.4(3)
I001 C00D C00I N006 55.4(5)
S002 N005 C007 C00A 88.6(5)
S002 N005 C007 C00H -92.2(5)
S002 N005 C00I N006 -131.1(4)
S002 N005 C00I C00D 103.2(4)
O003 S002 N005 C007 164.2(4)
O003 S002 N005 C00I -31.2(4)
O003 S002 C00E C008 26.1(4)
O003 S002 C00E C00B -156.7(4)
O004 S002 N005 C007 35.1(4)
O004 S002 N005 C00I -160.3(4)
O004 S002 C00E C008 158.7(4)
O004 S002 C00E C00B -24.0(4)
N005 S002 C00E C008 -87.6(4)
N005 S002 C00E C00B 89.6(4)
N005 C007 C00A C00O 178.1(5)
N005 C007 C00H C00M -178.8(5)
N006 C00L C00Q N00K 0.1(8)
C007 N005 C00I N006 33.3(6)
C007 N005 C00I C00D -92.4(5)
C007 C00A C00O C00N 1.0(8)
C007 C00H C00M C00N 0.6(9)
C009 C00B C00E S002 -176.3(4)
C009 C00B C00E C008 0.9(7)
C009 C00C C00F C008 0.2(7)
C00A C007 C00H C00M 0.3(8)
C00B C009 C00C C00F -1.1(7)
C00B C009 C00C C00G 177.7(4)
C00C C009 C00B C00E 0.5(7)
C00E S002 N005 C007 -80.4(4)
C00E S002 N005 C00I 84.2(4)
C00E C008 C00F C00C 1.2(7)
C00F C008 C00E S002 175.5(4)
C00F C008 C00E C00B -1.7(7)
C00G C00C C00F C008 -178.6(5)
C00H C007 C00A C00O -1.1(7)
C00H C00M C00N C00O -0.7(9)
C00I N005 C007 C00A -75.4(6)
C00I N005 C007 C00H 103.7(5)
C00I N006 C00L C00Q 178.2(6)
C00I N006 C00P N00K -178.1(6)
C00J C00D C00I N005 -6.8(7)
C00J C00D C00I N006 -132.0(5)
C00L N006 C00I N005 -89.1(6)
C00L N006 C00I C00D 36.1(7)
C00L N006 C00P N00K 0.4(8)
C00M C00N C00O C00A -0.1(9)
C00P N006 C00I N005 89.1(7)
C00P N006 C00I C00D -145.7(6)
C00P N006 C00L C00Q -0.3(7)
C00P N00K C00Q C00L 0.2(9)
C00Q N00K C00P N006 -0.4(9)
